data_4514467
loop_
_publ_author_name
'Wang, Chun-Yun'
'Takeda, Takashi'
'Melvin Ten Kate, Otmar'
'Funahashi, Shiro'
'Xie, Rong-Jun'
'Takahashi, Kohsei'
'Hirosaki, Naoto'

_publ_section_title
;
 New Deep-Blue-Emitting Ce-Doped A<sub>4-<i>m</i></sub>B<sub> <i>n</i>
 </sub>C<sub>19+2<i>m</i></sub>X<sub>29+<i>m</i></sub> (A = Sr, La; B =
 Li; C = Si, Al; X = O, N; 0 &#x2264; <i>m</i> &#x2264; 1; 0 &#x2264;
 <i>n</i> &#x2264; 1) Phosphors for High-Color-Rendering Warm White
 Light-Emitting Diodes.
;
_journal_issue 32
_journal_name_full 'ACS applied materials &amp; interfaces'
_journal_page_first 29047
_journal_page_last 29055
_journal_paper_doi 10.1021/acsami.9b09982
_journal_volume 11
_journal_year 2019
_chemical_absolute_configuration unk
_chemical_formula_sum 'Al4.51 Eu0.41 La3.19 Li N27.28 O2.12 Si15.29'
_chemical_formula_weight 1479.60
_space_group_IT_number 156
_space_group_name_Hall 'P 3 -2"'
_space_group_name_H-M_alt 'P 3 m 1'
_symmetry_cell_setting trigonal
_symmetry_space_group_name_Hall 'P 3 -2"'
_symmetry_space_group_name_H-M 'P 3 m 1'
_audit_creation_date 2019-03-18T15:44:28-00:00
_audit_creation_method 'WinGX routine CIF_UPDATE'
_cell_angle_alpha 90
_cell_angle_beta 90
_cell_angle_gamma 120
_cell_formula_units_Z 1
_cell_length_a 12.1680(6)
_cell_length_b 12.1680(6)
_cell_length_c 4.8290(3)
_cell_measurement_reflns_used 3528
_cell_measurement_temperature 293(2)
_cell_measurement_theta_max 36.291
_cell_measurement_theta_min 3.867
_cell_volume 619.19(6)
_computing_cell_refinement 'APEX2 (Bruker AXS, 2009)'
_computing_data_collection 'APEX2 (Bruker AXS, 2009)'
_computing_data_reduction 'SAINT (Bruker AXS, 2009)'
_computing_molecular_graphics 'VESTA (Momma and Izumi, 2011)'
_computing_structure_solution 'SHELXS-97 (Sheldrick, 2008)'
_diffrn_ambient_temperature 293(2)
_diffrn_detector_area_resol_mean 8.333
_diffrn_measured_fraction_theta_full 0.998
_diffrn_measured_fraction_theta_max 1
_diffrn_measurement_device_type 'Bruker APEXII CCD area detector'
_diffrn_measurement_method 'omega scans'
_diffrn_radiation_monochromator 'Bruker Helios multilayer confocal mirror'
_diffrn_radiation_source 'Bruker TXS fine-focus rotating anode'
_diffrn_radiation_type MoK\a
_diffrn_radiation_wavelength 0.71073
_diffrn_reflns_av_R_equivalents 0.0272
_diffrn_reflns_Laue_measured_fraction_full 0.998
_diffrn_reflns_Laue_measured_fraction_max 1
_diffrn_reflns_limit_h_max 19
_diffrn_reflns_limit_h_min -13
_diffrn_reflns_limit_k_max 19
_diffrn_reflns_limit_k_min -19
_diffrn_reflns_limit_l_max 6
_diffrn_reflns_limit_l_min -7
_diffrn_reflns_number 7432
_diffrn_reflns_point_group_measured_fraction_full 0.992
_diffrn_reflns_point_group_measured_fraction_max 0.957
_diffrn_reflns_theta_full 25.242
_diffrn_reflns_theta_max 35.605
_diffrn_reflns_theta_min 1.933
_exptl_absorpt_coefficient_mu 7.408
_exptl_absorpt_correction_T_max 0.945
_exptl_absorpt_correction_T_min 0.943
_exptl_absorpt_correction_type multi-scan
_exptl_absorpt_process_details
;
SADABS Sheldrick 2001
;
_exptl_crystal_colour clear
_exptl_crystal_density_diffrn 3.968
_exptl_crystal_description columnar
_exptl_crystal_F_000 691.3
_exptl_crystal_size_max 0.029
_exptl_crystal_size_mid 0.010
_exptl_crystal_size_min 0.008
_refine_diff_density_max 1.31
_refine_diff_density_min -0.829
_refine_diff_density_rms 0.16
_refine_ls_abs_structure_details
;
 Flack x determined using 882 quotients [(I+)-(I-)]/[(I+)+(I-)]
 (Parsons and Flack (2004), Acta Cryst. A60, s61).
;
_refine_ls_abs_structure_Flack -0.05(2)
_refine_ls_extinction_method none
_refine_ls_goodness_of_fit_ref 1.044
_refine_ls_hydrogen_treatment undef
_refine_ls_matrix_type full
_refine_ls_number_parameters 111
_refine_ls_number_reflns 2011
_refine_ls_number_restraints 1
_refine_ls_restrained_S_all 1.044
_refine_ls_R_factor_all 0.0302
_refine_ls_R_factor_gt 0.0282
_refine_ls_shift/su_max 0.001
_refine_ls_shift/su_mean 0
_refine_ls_structure_factor_coef Fsqd
_refine_ls_weighting_details
;
 w=1/[\s^2^(Fo^2^)+(0.0320P)^2^+2.8759P]
 where P=(Fo^2^+2Fc^2^)/3
;
_refine_ls_weighting_scheme calc
_refine_ls_wR_factor_ref 0.067
_reflns_number_gt 1938
_reflns_number_total 2011
_reflns_threshold_expression 'I > 2\s(I)'
_cod_data_source_file am9b09982_si_003.cif
_cod_data_source_block 149b_01_01_p3m1
_cod_original_cell_volume 619.19(7)
_cod_original_formula_sum ' Al4.51 Eu0.41 La3.19 Li N27.28 O2.12 Si15.29 '
_cod_database_code 4514467

loop_
_space_group_symop_operation_xyz
'x, y, z'
'-y, x-y, z'
'-x+y, -x, z'
'-x+y, y, z'
'x, x-y, z'
'-y, -x, z'

loop_
_atom_site_label
_atom_site_fract_x
_atom_site_fract_y
_atom_site_fract_z
_atom_site_U_iso_or_equiv
_atom_site_adp_type
_atom_site_calc_flag
_atom_site_occupancy
_atom_site_type_symbol
La1 0.55166(2) 0.10333(5) 0.3223(2) 0.01180(10) Uani d 0.8852 La
Eu1 0.55166(2) 0.10333(5) 0.3223(2) 0.01180(10) Uani d 0.1148 Eu
La2 1 0 0.6152(17) 0.0080(10) Uani d 0.136 La
Eu2 1 0 0.6152(17) 0.0080(10) Uani d 0.0176 Eu
La3 1 0 0.7620(10) 0.0393(11) Uani d 0.3938 La
Eu3 1 0 0.7620(10) 0.0393(11) Uani d 0.0511 Eu
Li1 0.3333 0.6667 0.876(5) 0.002(5) Uiso d 1 Li
Si1 0.59039(15) 0.92235(14) 0.8203(6) 0.0047(2) Uani d 0.7722 Si
Al1 0.59039(15) 0.92235(14) 0.8203(6) 0.0047(2) Uani d 0.2278 Al
Si2 0.5078(3) 0.75388(13) 0.3263(10) 0.0093(4) Uani d 0.7722 Si
Al2 0.5078(3) 0.75388(13) 0.3263(10) 0.0093(4) Uani d 0.2278 Al
Si3 0.75925(16) 0.00193(17) 0.3015(6) 0.0052(3) Uani d 0.7722 Si
Al3 0.75925(16) 0.00193(17) 0.3015(6) 0.0052(3) Uani d 0.2278 Al
Si4 0.81844(12) 0.18156(12) 0.7875(6) 0.0053(5) Uani d 0.7722 Si
Al4 0.81844(12) 0.18156(12) 0.7875(6) 0.0053(5) Uani d 0.2278 Al
Si5 0.6667 0.3333 0.7874(12) 0.0059(9) Uani d 0.7723 Si
Al5 0.6667 0.3333 0.7874(12) 0.0059(9) Uani d 0.2278 Al
Si6 1 0 0.116(3) 0.0092(16) Uani d 0.3101 Si
Al6 1 0 0.116(3) 0.0092(16) Uani d 0.0914 Al
Si7 1 0 0.430(3) 0.0092(16) Uani d 0.3101 Si
Al7 1 0 0.430(3) 0.0092(16) Uani d 0.0914 Al
N1 0.8634(5) 0.1366(5) 0.489(2) 0.0147(17) Uani d 0.9279 N
O1 0.8634(5) 0.1366(5) 0.489(2) 0.0147(17) Uani d 0.0721 O
N2 0.6107(6) 0.9245(6) 0.4640(13) 0.0080(9) Uani d 0.9279 N
O2 0.6107(6) 0.9245(6) 0.4640(13) 0.0080(9) Uani d 0.0721 O
N3 0.8402(8) 0.9201(4) 0.2677(19) 0.0117(18) Uani d 0.9279 N
O3 0.8402(8) 0.9201(4) 0.2677(19) 0.0117(18) Uani d 0.0721 O
N4 0.3333 0.6667 0.386(6) 0.031(7) Uani d 0.9279 N
O4 0.3333 0.6667 0.386(6) 0.031(7) Uani d 0.0721 O
N5 0.5521(12) 0.7760(6) 0.956(2) 0.0139(16) Uani d 0.9279 N
O5 0.5521(12) 0.7760(6) 0.956(2) 0.0139(16) Uani d 0.0721 O
N6 0.4825(5) 0.9650(10) 0.8893(18) 0.0125(17) Uani d 0.9279 N
O6 0.4825(5) 0.9650(10) 0.8893(18) 0.0125(17) Uani d 0.0721 O
N7 0.7246(6) 0.0474(6) 0.9843(13) 0.0116(11) Uani d 0.9279 N
O7 0.7246(6) 0.0474(6) 0.9843(13) 0.0116(11) Uani d 0.0721 O
N8 0.6667 0.3333 0.134(3) 0.010(3) Uani d 0.9279 N
O8 0.6667 0.3333 0.134(3) 0.010(3) Uani d 0.0721 O
N9 0.7422(5) 0.2578(5) 0.663(2) 0.0125(16) Uani d 0.9279 N
O9 0.7422(5) 0.2578(5) 0.663(2) 0.0125(16) Uani d 0.0721 O
N10 1 0 0.7620(10) 0.0393(11) Uani d 0.3725 N
O10 1 0 0.7620(10) 0.0393(11) Uani d 0.029 O

loop_
_atom_site_aniso_label
_atom_site_aniso_U_11
_atom_site_aniso_U_22
_atom_site_aniso_U_33
_atom_site_aniso_U_12
_atom_site_aniso_U_13
_atom_site_aniso_U_23
La1 0.00837(14) 0.00950(19) 0.0179(2) 0.00475(9) -0.00123(16) -0.0025(3)
Eu1 0.00837(14) 0.00950(19) 0.0179(2) 0.00475(9) -0.00123(16) -0.0025(3)
La2 0.0072(16) 0.0072(16) 0.010(3) 0.0036(8) 0 0
Eu2 0.0072(16) 0.0072(16) 0.010(3) 0.0036(8) 0 0
La3 0.0342(11) 0.0342(11) 0.050(3) 0.0171(6) 0 0
Eu3 0.0342(11) 0.0342(11) 0.050(3) 0.0171(6) 0 0
Si1 0.0050(5) 0.0052(5) 0.0036(6) 0.0022(5) 0.0006(10) 0.0002(10)
Al1 0.0050(5) 0.0052(5) 0.0036(6) 0.0022(5) 0.0006(10) 0.0002(10)
Si2 0.0087(9) 0.0092(7) 0.0097(12) 0.0043(5) 0.0009(17) 0.0004(8)
Al2 0.0087(9) 0.0092(7) 0.0097(12) 0.0043(5) 0.0009(17) 0.0004(8)
Si3 0.0052(6) 0.0053(6) 0.0054(8) 0.0028(5) 0.0000(8) 0.0002(9)
Al3 0.0052(6) 0.0053(6) 0.0054(8) 0.0028(5) 0.0000(8) 0.0002(9)
Si4 0.0046(6) 0.0046(6) 0.0058(14) 0.0016(7) -0.0003(5) 0.0003(5)
Al4 0.0046(6) 0.0046(6) 0.0058(14) 0.0016(7) -0.0003(5) 0.0003(5)
Si5 0.0070(10) 0.0070(10) 0.004(2) 0.0035(5) 0 0
Al5 0.0070(10) 0.0070(10) 0.004(2) 0.0035(5) 0 0
Si6 0.009(2) 0.009(2) 0.009(5) 0.0047(10) 0 0
Al6 0.009(2) 0.009(2) 0.009(5) 0.0047(10) 0 0
Si7 0.009(2) 0.009(2) 0.009(5) 0.0047(10) 0 0
Al7 0.009(2) 0.009(2) 0.009(5) 0.0047(10) 0 0
N1 0.012(3) 0.012(3) 0.014(4) 0.001(3) 0.0033(18) -0.0033(18)
O1 0.012(3) 0.012(3) 0.014(4) 0.001(3) 0.0033(18) -0.0033(18)
N2 0.008(2) 0.009(2) 0.006(2) 0.0035(19) 0.0000(18) -0.0010(18)
O2 0.008(2) 0.009(2) 0.006(2) 0.0035(19) 0.0000(18) -0.0010(18)
N3 0.010(3) 0.008(2) 0.017(5) 0.0050(16) 0.002(3) 0.0009(14)
O3 0.010(3) 0.008(2) 0.017(5) 0.0050(16) 0.002(3) 0.0009(14)
N4 0.011(4) 0.011(4) 0.07(2) 0.006(2) 0 0
O4 0.011(4) 0.011(4) 0.07(2) 0.006(2) 0 0
N5 0.022(4) 0.013(3) 0.010(4) 0.011(2) 0.003(4) 0.002(2)
O5 0.022(4) 0.013(3) 0.010(4) 0.011(2) 0.003(4) 0.002(2)
N6 0.009(2) 0.015(4) 0.015(4) 0.0077(19) -0.0019(14) -0.004(3)
O6 0.009(2) 0.015(4) 0.015(4) 0.0077(19) -0.0019(14) -0.004(3)
N7 0.010(3) 0.008(2) 0.010(3) -0.001(2) -0.003(2) 0.0002(19)
O7 0.010(3) 0.008(2) 0.010(3) -0.001(2) -0.003(2) 0.0002(19)
N8 0.015(4) 0.015(4) 0.001(6) 0.007(2) 0 0
O8 0.015(4) 0.015(4) 0.001(6) 0.007(2) 0 0
N9 0.011(3) 0.011(3) 0.016(4) 0.005(3) -0.0006(15) 0.0006(15)
O9 0.011(3) 0.011(3) 0.016(4) 0.005(3) -0.0006(15) 0.0006(15)
N10 0.0342(11) 0.0342(11) 0.050(3) 0.0171(6) 0 0
O10 0.0342(11) 0.0342(11) 0.050(3) 0.0171(6) 0 0

loop_
_atom_type_symbol
_atom_type_description
_atom_type_scat_dispersion_real
_atom_type_scat_dispersion_imag
_atom_type_scat_source
N N 0.0061 0.0033 'International Tables Vol C Tables 4.2.6.8 and 6.1.1.4'
Si Si 0.0817 0.0704 'International Tables Vol C Tables 4.2.6.8 and 6.1.1.4'
La La -0.2871 2.4523 'International Tables Vol C Tables 4.2.6.8 and 6.1.1.4'
Li Li -0.0003 0.0001 'International Tables Vol C Tables 4.2.6.8 and 6.1.1.4'
O O 0.0106 0.006 'International Tables Vol C Tables 4.2.6.8 and 6.1.1.4'
Al Al 0.0645 0.0514 'International Tables Vol C Tables 4.2.6.8 and 6.1.1.4'
Eu Eu -0.1578 3.6682 'International Tables Vol C Tables 4.2.6.8 and 6.1.1.4'

loop_
_geom_angle_atom_site_label_1
_geom_angle_atom_site_label_2
_geom_angle_atom_site_label_3
_geom_angle
_geom_angle_site_symmetry_1
_geom_angle_site_symmetry_3
O6 La1 N6 0.0(5) 1_544 1_544
O6 La1 N8 104.3(4) 1_544 .
N6 La1 N8 104.3(4) 1_544 .
O6 La1 N9 147.8(2) 1_544 .
N6 La1 N9 147.8(2) 1_544 .
N8 La1 N9 69.4(3) . .
O6 La1 O9 147.8(2) 1_544 3_665
N6 La1 O9 147.8(2) 1_544 3_665
N8 La1 O9 69.4(3) . 3_665
N9 La1 O9 61.6(4) . 3_665
O6 La1 N9 147.8(2) 1_544 3_665
N6 La1 N9 147.8(2) 1_544 3_665
N8 La1 N9 69.4(3) . 3_665
N9 La1 N9 61.6(4) . 3_665
O9 La1 N9 0.0(5) 3_665 3_665
O6 La1 O2 79.0(2) 1_544 1_545
N6 La1 O2 79.0(2) 1_544 1_545
N8 La1 O2 137.98(13) . 1_545
N9 La1 O2 85.7(2) . 1_545
O9 La1 O2 127.6(2) 3_665 1_545
N9 La1 O2 127.6(2) 3_665 1_545
O6 La1 N2 79.0(2) 1_544 1_545
N6 La1 N2 79.0(2) 1_544 1_545
N8 La1 N2 137.98(13) . 1_545
N9 La1 N2 85.7(2) . 1_545
O9 La1 N2 127.6(2) 3_665 1_545
N9 La1 N2 127.6(2) 3_665 1_545
O2 La1 N2 0.0(3) 1_545 1_545
O6 La1 O2 79.0(2) 1_544 4_545
N6 La1 O2 79.0(2) 1_544 4_545
N8 La1 O2 137.98(13) . 4_545
N9 La1 O2 127.6(2) . 4_545
O9 La1 O2 85.7(2) 3_665 4_545
N9 La1 O2 85.7(2) 3_665 4_545
O2 La1 O2 84.0(3) 1_545 4_545
N2 La1 O2 84.0(3) 1_545 4_545
O6 La1 N2 79.0(2) 1_544 4_545
N6 La1 N2 79.0(2) 1_544 4_545
N8 La1 N2 137.98(13) . 4_545
N9 La1 N2 127.6(2) . 4_545
O9 La1 N2 85.7(2) 3_665 4_545
N9 La1 N2 85.7(2) 3_665 4_545
O2 La1 N2 84.0(3) 1_545 4_545
N2 La1 N2 84.0(3) 1_545 4_545
O2 La1 N2 0.0(5) 4_545 4_545
O3 La2 N3 0.0(4) 1_545 1_545
O3 La2 O3 75.7(4) 1_545 3_665
N3 La2 O3 75.7(4) 1_545 3_665
O3 La2 N3 75.7(4) 1_545 3_665
N3 La2 N3 75.7(4) 1_545 3_665
O3 La2 N3 0.0(5) 3_665 3_665
O3 La2 O3 75.7(4) 1_545 2_755
N3 La2 O3 75.7(4) 1_545 2_755
O3 La2 O3 75.7(4) 3_665 2_755
N3 La2 O3 75.7(4) 3_665 2_755
O3 La2 N3 75.7(4) 1_545 2_755
N3 La2 N3 75.7(4) 1_545 2_755
O3 La2 N3 75.7(4) 3_665 2_755
N3 La2 N3 75.7(4) 3_665 2_755
O3 La2 N3 0.0(4) 2_755 2_755
O3 La3 N3 0.0(3) 1_545 1_545
O3 La3 O3 59.9(3) 1_545 3_665
N3 La3 O3 59.9(3) 1_545 3_665
O3 La3 N3 59.9(3) 1_545 3_665
N3 La3 N3 59.9(3) 1_545 3_665
O3 La3 N3 0.0(4) 3_665 3_665
O3 La3 O3 59.9(3) 1_545 2_755
N3 La3 O3 59.9(3) 1_545 2_755
O3 La3 O3 59.9(3) 3_665 2_755
N3 La3 O3 59.9(3) 3_665 2_755
O3 La3 N3 59.9(3) 1_545 2_755
N3 La3 N3 59.9(3) 1_545 2_755
O3 La3 N3 59.9(3) 3_665 2_755
N3 La3 N3 59.9(3) 3_665 2_755
O3 La3 N3 0.0(3) 2_755 2_755
O5 Li1 N5 0.00(18) 2_665 2_665
O5 Li1 O5 117.3(4) 2_665 3_565
N5 Li1 O5 117.3(4) 2_665 3_565
O5 Li1 N5 117.3(4) 2_665 3_565
N5 Li1 N5 117.3(4) 2_665 3_565
O5 Li1 N5 0.0(3) 3_565 3_565
O5 Li1 N5 117.3(4) 2_665 .
N5 Li1 N5 117.3(4) 2_665 .
O5 Li1 N5 117.3(4) 3_565 .
N5 Li1 N5 117.3(4) 3_565 .
O5 Li1 N4 99.5(6) 2_665 .
N5 Li1 N4 99.5(6) 2_665 .
O5 Li1 N4 99.5(6) 3_565 .
N5 Li1 N4 99.5(6) 3_565 .
N5 Li1 N4 99.5(6) . .
O5 Li1 O4 80.5(6) 2_665 1_556
N5 Li1 O4 80.5(6) 2_665 1_556
O5 Li1 O4 80.5(6) 3_565 1_556
N5 Li1 O4 80.5(6) 3_565 1_556
N5 Li1 O4 80.5(6) . 1_556
N4 Li1 O4 180 . 1_556
O5 Li1 N4 80.5(6) 2_665 1_556
N5 Li1 N4 80.5(6) 2_665 1_556
O5 Li1 N4 80.5(6) 3_565 1_556
N5 Li1 N4 80.5(6) 3_565 1_556
N5 Li1 N4 80.5(6) . 1_556
N4 Li1 N4 180 . 1_556
O4 Li1 N4 0.000(10) 1_556 1_556
O5 Li1 Al2 40.3(4) 2_665 2_666
N5 Li1 Al2 40.3(4) 2_665 2_666
O5 Li1 Al2 101.1(7) 3_565 2_666
N5 Li1 Al2 101.1(7) 3_565 2_666
N5 Li1 Al2 101.1(7) . 2_666
N4 Li1 Al2 139.8(3) . 2_666
O4 Li1 Al2 40.2(3) 1_556 2_666
N4 Li1 Al2 40.2(3) 1_556 2_666
O5 Li1 Si2 40.3(4) 2_665 2_666
N5 Li1 Si2 40.3(4) 2_665 2_666
O5 Li1 Si2 101.1(7) 3_565 2_666
N5 Li1 Si2 101.1(7) 3_565 2_666
N5 Li1 Si2 101.1(7) . 2_666
N4 Li1 Si2 139.8(3) . 2_666
O4 Li1 Si2 40.2(3) 1_556 2_666
N4 Li1 Si2 40.2(3) 1_556 2_666
N6 Si1 N5 113.3(5) . .
N6 Si1 N2 108.7(4) . .
N5 Si1 N2 110.7(4) . .
N6 Si1 O7 100.0(4) . 1_565
N5 Si1 O7 112.0(5) . 1_565
N2 Si1 O7 111.6(3) . 1_565
N6 Si1 N7 100.0(4) . 1_565
N5 Si1 N7 112.0(5) . 1_565
N2 Si1 N7 111.6(3) . 1_565
O7 Si1 N7 0.0(6) 1_565 1_565
O5 Si2 N5 0.0(5) 1_554 1_554
O5 Si2 N4 113.5(9) 1_554 .
N5 Si2 N4 113.5(9) 1_554 .
O5 Si2 O2 101.0(3) 1_554 5_565
N5 Si2 O2 101.0(3) 1_554 5_565
N4 Si2 O2 120.1(4) . 5_565
O5 Si2 N2 101.0(3) 1_554 5_565
N5 Si2 N2 101.0(3) 1_554 5_565
N4 Si2 N2 120.1(4) . 5_565
O2 Si2 N2 0.0(4) 5_565 5_565
O5 Si2 N2 101.0(3) 1_554 .
N5 Si2 N2 101.0(3) 1_554 .
N4 Si2 N2 120.1(4) . .
O2 Si2 N2 97.5(4) 5_565 .
N2 Si2 N2 97.5(4) 5_565 .
O3 Si3 N3 0.0(6) 1_545 1_545
O3 Si3 N1 103.6(5) 1_545 .
N3 Si3 N1 103.6(5) 1_545 .
O3 Si3 O7 113.4(4) 1_545 1_554
N3 Si3 O7 113.4(4) 1_545 1_554
N1 Si3 O7 109.5(4) . 1_554
O3 Si3 N7 113.4(4) 1_545 1_554
N3 Si3 N7 113.4(4) 1_545 1_554
N1 Si3 N7 109.5(4) . 1_554
O7 Si3 N7 0.0(5) 1_554 1_554
O3 Si3 O2 117.8(3) 1_545 1_545
N3 Si3 O2 117.8(3) 1_545 1_545
N1 Si3 O2 110.1(4) . 1_545
O7 Si3 O2 102.4(3) 1_554 1_545
N7 Si3 O2 102.4(3) 1_554 1_545
O3 Si3 N2 117.8(3) 1_545 1_545
N3 Si3 N2 117.8(3) 1_545 1_545
N1 Si3 N2 110.1(4) . 1_545
O7 Si3 N2 102.4(3) 1_554 1_545
N7 Si3 N2 102.4(3) 1_554 1_545
O2 Si3 N2 0.0(7) 1_545 1_545
N9 Si4 N1 102.8(5) . .
N9 Si4 N7 114.9(3) . .
N1 Si4 N7 108.9(3) . .
N9 Si4 O7 114.9(3) . 6_665
N1 Si4 O7 108.9(3) . 6_665
N7 Si4 O7 106.2(5) . 6_665
N9 Si4 N7 114.9(3) . 6_665
N1 Si4 N7 108.9(3) . 6_665
N7 Si4 N7 106.2(5) . 6_665
O7 Si4 N7 0.0(4) 6_665 6_665
O8 Si5 N8 0.000(5) 1_556 1_556
O8 Si5 N9 110.7(4) 1_556 .
N8 Si5 N9 110.7(4) 1_556 .
O8 Si5 O9 110.7(4) 1_556 3_665
N8 Si5 O9 110.7(4) 1_556 3_665
N9 Si5 O9 108.2(4) . 3_665
O8 Si5 N9 110.7(4) 1_556 3_665
N8 Si5 N9 110.7(4) 1_556 3_665
N9 Si5 N9 108.2(4) . 3_665
O9 Si5 N9 0.0(9) 3_665 3_665
O8 Si5 O9 110.7(4) 1_556 2_655
N8 Si5 O9 110.7(4) 1_556 2_655
N9 Si5 O9 108.2(4) . 2_655
O9 Si5 O9 108.2(4) 3_665 2_655
N9 Si5 O9 108.2(4) 3_665 2_655
O8 Si5 N9 110.7(4) 1_556 2_655
N8 Si5 N9 110.7(4) 1_556 2_655
N9 Si5 N9 108.2(4) . 2_655
O9 Si5 N9 108.2(4) 3_665 2_655
N9 Si5 N9 108.2(4) 3_665 2_655
O9 Si5 N9 0.0(8) 2_655 2_655
Si7 Si6 O10 180 . 1_554
Si7 Si6 N10 180 . 1_554
O10 Si6 N10 0 1_554 1_554
O10 Si6 O3 113.5(5) 1_554 3_665
N10 Si6 O3 113.5(5) 1_554 3_665
O10 Si6 N3 113.5(5) 1_554 3_665
N10 Si6 N3 113.5(5) 1_554 3_665
O3 Si6 N3 0.0(6) 3_665 3_665
O10 Si6 O3 113.5(5) 1_554 1_545
N10 Si6 O3 113.5(5) 1_554 1_545
O3 Si6 O3 105.2(6) 3_665 1_545
N3 Si6 O3 105.2(6) 3_665 1_545
O10 Si6 N3 113.5(5) 1_554 1_545
N10 Si6 N3 113.5(5) 1_554 1_545
O3 Si6 N3 105.2(6) 3_665 1_545
N3 Si6 N3 105.2(6) 3_665 1_545
O3 Si6 N3 0.0(4) 1_545 1_545
O10 Si6 O3 113.5(5) 1_554 2_755
N10 Si6 O3 113.5(5) 1_554 2_755
O3 Si6 O3 105.2(6) 3_665 2_755
N3 Si6 O3 105.2(6) 3_665 2_755
O3 Si6 O3 105.2(6) 1_545 2_755
N3 Si6 O3 105.2(6) 1_545 2_755
O10 Si6 N3 113.5(5) 1_554 2_755
N10 Si6 N3 113.5(5) 1_554 2_755
O3 Si6 N3 105.2(6) 3_665 2_755
N3 Si6 N3 105.2(6) 3_665 2_755
O3 Si6 N3 105.2(6) 1_545 2_755
N3 Si6 N3 105.2(6) 1_545 2_755
O3 Si6 N3 0.0(4) 2_755 2_755
O3 Si7 N3 0.0(4) 1_545 1_545
O3 Si7 O3 103.5(6) 1_545 3_665
N3 Si7 O3 103.5(6) 1_545 3_665
O3 Si7 N3 103.5(6) 1_545 3_665
N3 Si7 N3 103.5(6) 1_545 3_665
O3 Si7 N3 0.0(7) 3_665 3_665

loop_
_geom_bond_atom_site_label_1
_geom_bond_atom_site_label_2
_geom_bond_site_symmetry_2
_geom_bond_distance
La1 O6 1_544 2.549(9)
La1 N6 1_544 2.549(9)
La1 N8 . 2.589(5)
La1 N9 . 2.694(6)
La1 O9 3_665 2.694(6)
La1 N9 3_665 2.694(6)
La1 O2 1_545 2.698(6)
La1 N2 1_545 2.698(6)
La1 O2 4_545 2.698(6)
La1 N2 4_545 2.698(6)
La2 O3 1_545 2.377(11)
La2 N3 1_545 2.377(11)
La2 O3 3_665 2.377(11)
La2 N3 3_665 2.377(11)
La2 O3 2_755 2.377(11)
La2 N3 2_755 2.377(11)
La3 O3 1_545 2.921(10)
La3 N3 1_545 2.921(10)
La3 O3 3_665 2.921(10)
La3 N3 3_665 2.921(10)
La3 O3 2_755 2.921(10)
La3 N3 2_755 2.921(10)
Li1 O5 2_665 2.337(13)
Li1 N5 2_665 2.337(13)
Li1 O5 3_565 2.337(13)
Li1 N5 3_565 2.337(13)
Li1 N5 . 2.337(13)
Li1 N4 . 2.37(4)
Li1 O4 1_556 2.46(4)
Li1 N4 1_556 2.46(4)
Si1 N6 . 1.669(4)
Si1 N5 . 1.728(5)
Si1 N2 . 1.736(7)
Si1 O7 1_565 1.768(7)
Si1 N7 1_565 1.768(7)
Si2 O5 1_554 1.850(11)
Si2 N5 1_554 1.850(11)
Si2 N4 . 1.860(5)
Si2 O2 5_565 1.929(6)
Si2 N2 5_565 1.929(6)
Si2 N2 . 1.929(6)
Si3 O3 1_545 1.723(5)
Si3 N3 1_545 1.723(5)
Si3 N1 . 1.741(6)
Si3 O7 1_554 1.751(7)
Si3 N7 1_554 1.751(7)
Si3 O2 1_545 1.752(6)
Si3 N2 1_545 1.752(6)
Si4 N9 . 1.716(10)
Si4 N1 . 1.726(11)
Si4 N7 . 1.734(7)
Si4 O7 6_665 1.734(7)
Si4 N7 6_665 1.734(7)
Si5 O8 1_556 1.673(16)
Si5 N8 1_556 1.673(16)
Si5 N9 . 1.701(10)
Si5 O9 3_665 1.701(10)
Si5 N9 3_665 1.701(10)
Si5 O9 2_655 1.701(10)
Si5 N9 2_655 1.701(10)
Si6 O10 1_554 1.711(16)
Si6 N10 1_554 1.711(16)
Si6 O3 3_665 1.836(11)
Si6 N3 3_665 1.836(11)
Si6 O3 1_545 1.836(11)
Si6 N3 1_545 1.836(11)
Si6 O3 2_755 1.836(11)
Si6 N3 2_755 1.836(11)
Si7 O3 1_545 1.856(11)
Si7 N3 1_545 1.856(11)
Si7 O3 3_665 1.856(11)
Si7 N3 3_665 1.856(11)
N1 Al3 6_665 1.741(6)
N1 Si3 6_665 1.741(6)
N2 Al3 1_565 1.752(6)
N2 Si3 1_565 1.752(6)
N2 La1 1_565 2.698(6)
N2 Eu1 1_565 2.698(6)
N3 Al3 5 1.723(5)
N3 Si3 5 1.723(5)
N3 Al3 1_565 1.723(5)
N3 Si3 1_565 1.723(5)
N3 Al6 1_565 1.836(11)
N3 Si6 1_565 1.836(11)
N3 Al7 1_565 1.856(11)
N3 Si7 1_565 1.856(11)
N3 Eu2 1_565 2.377(11)
N3 La2 1_565 2.377(11)
N3 La3 1_565 2.921(10)
N3 Eu3 1_565 2.921(10)
N4 Al2 2_665 1.861(5)
N4 Si2 2_665 1.861(5)
N4 Al2 3_565 1.861(5)
N4 Si2 3_565 1.861(5)
N4 Li1 1_554 2.46(4)
N5 Al1 5_565 1.728(5)
N5 Si1 5_565 1.728(5)
N5 Al2 1_556 1.850(11)
N5 Si2 1_556 1.850(11)
N6 Al1 4 1.669(4)
N6 Si1 4 1.669(4)
N6 La1 1_566 2.549(9)
N6 Eu1 1_566 2.549(9)
N6 Eu1 1_565 3.102(9)
N7 Al3 1_556 1.751(7)
N7 Si3 1_556 1.751(7)
N7 Al1 1_545 1.768(6)
N7 Si1 1_545 1.768(6)
N7 La1 1_556 2.998(7)
N7 Eu1 1_556 2.998(7)
N8 Al5 1_554 1.673(16)
N8 Si5 1_554 1.673(16)
N8 Eu1 2_655 2.589(5)
N8 La1 2_655 2.589(5)
N8 La1 3_665 2.589(5)
N8 Eu1 3_665 2.589(5)
N9 Eu1 2_655 2.694(6)
N9 La1 2_655 2.694(6)
